data_4062651
_journal_name_full Organometallics
_journal_paper_doi 10.1021/om034396+
_journal_year 2004
_chemical_formula_sum 'C39 H80 K2 O12 Si5'
_chemical_formula_weight 959.68
_space_group_IT_number 61
_symmetry_cell_setting orthorhombic
_symmetry_space_group_name_Hall '-P 2ac 2ab'
_symmetry_space_group_name_H-M 'P b c a'
_cell_angle_alpha 90.00
_cell_angle_beta 90.00
_cell_angle_gamma 90.00
_cell_formula_units_Z 8
_cell_length_a 20.389(4)
_cell_length_b 35.761(7)
_cell_length_c 15.244(3)
_cell_measurement_temperature 200(2)
_cell_volume 11115(4)
_diffrn_ambient_temperature 200(2)
_exptl_crystal_density_diffrn 1.147
_cod_database_code 4062651

loop_
_symmetry_equiv_pos_as_xyz
'x, y, z'
'-x+1/2, -y, z+1/2'
'x+1/2, -y+1/2, -z'
'-x, y+1/2, -z+1/2'
'-x, -y, -z'
'x-1/2, y, -z-1/2'
'-x-1/2, y-1/2, z'
'x, -y-1/2, z-1/2'

loop_
_atom_site_label
_atom_site_type_symbol
_atom_site_fract_x
_atom_site_fract_y
_atom_site_fract_z
_atom_site_U_iso_or_equiv
_atom_site_adp_type
_atom_site_occupancy
_atom_site_symmetry_multiplicity
_atom_site_calc_flag
_atom_site_refinement_flags
_atom_site_disorder_assembly
_atom_site_disorder_group
K1 K 0.62036(4) 0.64949(2) 0.79611(5) 0.0513(2) Uani 1 1 d . . .
K2 K 0.66469(4) 0.60453(2) 0.22123(5) 0.0519(2) Uani 1 1 d . . .
O1 O 0.71901(14) 0.70663(8) 0.80076(18) 0.0631(8) Uani 1 1 d . . .
O2 O 0.58818(15) 0.72810(8) 0.81196(18) 0.0620(8) Uani 1 1 d . . .
O3 O 0.48830(14) 0.67429(10) 0.81794(19) 0.0715(9) Uani 1 1 d . . .
O4 O 0.52179(16) 0.60633(10) 0.89635(19) 0.0725(9) Uani 1 1 d . . .
O5 O 0.65254(17) 0.58133(8) 0.89765(19) 0.0732(9) Uani 1 1 d . . .
O6 O 0.74928(14) 0.63695(9) 0.87220(19) 0.0674(8) Uani 1 1 d . . .
O7 O 0.62334(18) 0.66961(8) 0.1132(2) 0.0752(9) Uani 1 1 d . . .
O8 O 0.75612(17) 0.64782(9) 0.1134(2) 0.0740(9) Uani 1 1 d . . .
O9 O 0.80058(15) 0.58182(10) 0.18882(19) 0.0749(9) Uani 1 1 d . . .
O10 O 0.70549(16) 0.52516(8) 0.20388(19) 0.0692(9) Uani 1 1 d . . .
O11 O 0.57331(14) 0.54448(8) 0.21213(18) 0.0616(8) Uani 1 1 d . . .
O12 O 0.53250(15) 0.61120(9) 0.13980(18) 0.0666(8) Uani 1 1 d . . .
Si1 Si 0.60753(5) 0.62824(3) 0.57404(7) 0.0420(3) Uani 1 1 d . . .
Si2 Si 0.68402(5) 0.62463(3) 0.45050(7) 0.0476(3) Uani 1 1 d . . .
Si3 Si 0.75722(5) 0.57945(3) 0.50574(7) 0.0487(3) Uani 1 1 d . . .
Si4 Si 0.53572(5) 0.67092(3) 0.50922(7) 0.0464(3) Uani 1 1 d . . .
Si5 Si 0.54612(5) 0.57350(3) 0.55638(7) 0.0443(3) Uani 1 1 d . . .
C1 C 0.74590(19) 0.66489(11) 0.4757(3) 0.0497(10) Uani 1 1 d . . .
C2 C 0.7462(2) 0.68735(11) 0.5521(3) 0.0573(11) Uani 1 1 d . . .
H2 H 0.7149 0.6825 0.5951 0.069 Uiso 1 1 calc R . .
C3 C 0.7904(2) 0.71611(12) 0.5663(3) 0.0714(14) Uani 1 1 d . . .
H3 H 0.7883 0.7300 0.6177 0.086 Uiso 1 1 calc R . .
C4 C 0.8373(2) 0.72409(13) 0.5048(4) 0.0797(16) Uani 1 1 d . . .
H4 H 0.8669 0.7435 0.5142 0.096 Uiso 1 1 calc R . .
C5 C 0.8404(2) 0.70336(15) 0.4292(4) 0.0791(16) Uani 1 1 d . . .
H5 H 0.8723 0.7085 0.3873 0.095 Uiso 1 1 calc R . .
C6 C 0.7951(2) 0.67421(13) 0.4152(3) 0.0666(13) Uani 1 1 d . . .
H6 H 0.7979 0.6605 0.3635 0.080 Uiso 1 1 calc R . .
C7 C 0.7770(2) 0.58531(12) 0.6265(2) 0.0640(12) Uani 1 1 d . . .
H7A H 0.8118 0.5685 0.6424 0.096 Uiso 1 1 calc R . .
H7B H 0.7387 0.5797 0.6608 0.096 Uiso 1 1 calc R . .
H7C H 0.7904 0.6106 0.6374 0.096 Uiso 1 1 calc R . .
C8 C 0.7322(2) 0.52833(11) 0.4955(3) 0.0659(12) Uani 1 1 d . . .
H8A H 0.6873 0.5255 0.5133 0.099 Uiso 1 1 calc R . .
H8B H 0.7597 0.5133 0.5324 0.099 Uiso 1 1 calc R . .
H8C H 0.7369 0.5204 0.4356 0.099 Uiso 1 1 calc R . .
C9 C 0.84066(19) 0.58061(12) 0.4491(3) 0.0644(12) Uani 1 1 d . . .
H9A H 0.8347 0.5786 0.3868 0.097 Uiso 1 1 calc R . .
H9B H 0.8669 0.5601 0.4695 0.097 Uiso 1 1 calc R . .
H9C H 0.8624 0.6037 0.4624 0.097 Uiso 1 1 calc R . .
C10 C 0.5103(2) 0.66255(12) 0.3908(3) 0.0651(12) Uani 1 1 d . . .
H10A H 0.5487 0.6598 0.3550 0.098 Uiso 1 1 calc R . .
H10B H 0.4850 0.6834 0.3703 0.098 Uiso 1 1 calc R . .
H10C H 0.4843 0.6402 0.3874 0.098 Uiso 1 1 calc R . .
C11 C 0.5754(2) 0.71887(10) 0.5087(3) 0.0632(12) Uani 1 1 d . . .
H11A H 0.5461 0.7366 0.4822 0.095 Uiso 1 1 calc R . .
H11B H 0.6155 0.7179 0.4757 0.095 Uiso 1 1 calc R . .
H11C H 0.5848 0.7264 0.5678 0.095 Uiso 1 1 calc R . .
C12 C 0.4543(2) 0.67844(12) 0.5691(3) 0.0664(12) Uani 1 1 d . . .
H12A H 0.4381 0.7031 0.5568 0.100 Uiso 1 1 calc R . .
H12B H 0.4609 0.6757 0.6311 0.100 Uiso 1 1 calc R . .
H12C H 0.4229 0.6603 0.5494 0.100 Uiso 1 1 calc R . .
C13 C 0.7011(2) 0.74390(12) 0.8195(3) 0.0684(13) Uani 1 1 d . . .
H13A H 0.7345 0.7609 0.7978 0.082 Uiso 1 1 calc R . .
H13B H 0.6972 0.7474 0.8824 0.082 Uiso 1 1 calc R . .
C14 C 0.6368(3) 0.75195(13) 0.7760(3) 0.0774(14) Uani 1 1 d . . .
H14A H 0.6247 0.7779 0.7854 0.093 Uiso 1 1 calc R . .
H14B H 0.6404 0.7477 0.7133 0.093 Uiso 1 1 calc R . .
C15 C 0.5254(2) 0.73441(14) 0.7740(3) 0.0782(14) Uani 1 1 d . . .
H15A H 0.5254 0.7263 0.7133 0.094 Uiso 1 1 calc R . .
H15B H 0.5151 0.7609 0.7754 0.094 Uiso 1 1 calc R . .
C16 C 0.4751(2) 0.71293(16) 0.8250(4) 0.0881(16) Uani 1 1 d . . .
H16A H 0.4763 0.7204 0.8861 0.106 Uiso 1 1 calc R . .
H16B H 0.4316 0.7182 0.8022 0.106 Uiso 1 1 calc R . .
C17 C 0.4417(2) 0.65161(18) 0.8625(3) 0.0884(17) Uani 1 1 d . . .
H17A H 0.3985 0.6553 0.8373 0.106 Uiso 1 1 calc R . .
H17B H 0.4399 0.6586 0.9240 0.106 Uiso 1 1 calc R . .
C18 C 0.4612(3) 0.61183(17) 0.8543(3) 0.0907(18) Uani 1 1 d . . .
H18A H 0.4281 0.5960 0.8808 0.109 Uiso 1 1 calc R . .
H18B H 0.4649 0.6052 0.7928 0.109 Uiso 1 1 calc R . .
C19 C 0.5389(3) 0.56777(15) 0.9052(4) 0.0928(18) Uani 1 1 d . . .
H19A H 0.5418 0.5562 0.8477 0.111 Uiso 1 1 calc R . .
H19B H 0.5056 0.5548 0.9388 0.111 Uiso 1 1 calc R . .
C20 C 0.6036(3) 0.56503(15) 0.9509(4) 0.0938(18) Uani 1 1 d . . .
H20A H 0.6016 0.5779 1.0068 0.113 Uiso 1 1 calc R . .
H20B H 0.6142 0.5390 0.9619 0.113 Uiso 1 1 calc R . .
C21 C 0.7156(3) 0.58053(14) 0.9371(3) 0.0830(16) Uani 1 1 d . . .
H21A H 0.7282 0.5549 0.9489 0.100 Uiso 1 1 calc R . .
H21B H 0.7144 0.5939 0.9925 0.100 Uiso 1 1 calc R . .
C22 C 0.7640(2) 0.59809(14) 0.8779(3) 0.0801(15) Uani 1 1 d . . .
H22A H 0.8080 0.5946 0.9008 0.096 Uiso 1 1 calc R . .
H22B H 0.7617 0.5867 0.8202 0.096 Uiso 1 1 calc R . .
C23 C 0.7936(2) 0.65715(15) 0.8182(3) 0.0800(15) Uani 1 1 d . . .
H23A H 0.7863 0.6509 0.7571 0.096 Uiso 1 1 calc R . .
H23B H 0.8384 0.6506 0.8332 0.096 Uiso 1 1 calc R . .
C24 C 0.7828(2) 0.69759(14) 0.8321(3) 0.0738(14) Uani 1 1 d . . .
H24A H 0.7863 0.7036 0.8939 0.089 Uiso 1 1 calc R . .
H24B H 0.8156 0.7119 0.8005 0.089 Uiso 1 1 calc R . .
C25 C 0.6718(3) 0.68618(14) 0.0574(3) 0.096(2) Uani 1 1 d . . .
H25A H 0.6599 0.7119 0.0443 0.115 Uiso 1 1 calc R . .
H25B H 0.6745 0.6725 0.0026 0.115 Uiso 1 1 calc R . .
C26 C 0.7367(3) 0.68508(14) 0.1035(4) 0.0938(18) Uani 1 1 d . . .
H26A H 0.7692 0.6986 0.0696 0.113 Uiso 1 1 calc R . .
H26B H 0.7329 0.6969 0.1606 0.113 Uiso 1 1 calc R . .
C27 C 0.8220(3) 0.64401(18) 0.1439(4) 0.0947(18) Uani 1 1 d . . .
H27A H 0.8251 0.6519 0.2046 0.114 Uiso 1 1 calc R . .
H27B H 0.8511 0.6595 0.1091 0.114 Uiso 1 1 calc R . .
C28 C 0.8411(2) 0.60402(19) 0.1356(3) 0.0929(18) Uani 1 1 d . . .
H28A H 0.8371 0.5962 0.0750 0.111 Uiso 1 1 calc R . .
H28B H 0.8865 0.6009 0.1533 0.111 Uiso 1 1 calc R . .
C29 C 0.8152(3) 0.54348(16) 0.1799(4) 0.0917(17) Uani 1 1 d . . .
H29A H 0.8604 0.5389 0.1967 0.110 Uiso 1 1 calc R . .
H29B H 0.8098 0.5359 0.1192 0.110 Uiso 1 1 calc R . .
C30 C 0.7707(3) 0.52165(15) 0.2365(4) 0.0888(16) Uani 1 1 d . . .
H30A H 0.7837 0.4956 0.2365 0.107 Uiso 1 1 calc R . .
H30B H 0.7729 0.5309 0.2963 0.107 Uiso 1 1 calc R . .
C31 C 0.6593(3) 0.50426(13) 0.2533(3) 0.0798(15) Uani 1 1 d . . .
H31A H 0.6567 0.5141 0.3124 0.096 Uiso 1 1 calc R . .
H31B H 0.6733 0.4784 0.2568 0.096 Uiso 1 1 calc R . .
C32 C 0.5940(3) 0.50652(13) 0.2106(3) 0.0764(14) Uani 1 1 d . . .
H32A H 0.5968 0.4977 0.1505 0.092 Uiso 1 1 calc R . .
H32B H 0.5628 0.4910 0.2418 0.092 Uiso 1 1 calc R . .
C33 C 0.5080(2) 0.54923(14) 0.1835(3) 0.0716(14) Uani 1 1 d . . .
H33A H 0.4787 0.5339 0.2186 0.086 Uiso 1 1 calc R . .
H33B H 0.5039 0.5416 0.1227 0.086 Uiso 1 1 calc R . .
C34 C 0.4905(2) 0.58921(15) 0.1929(3) 0.0750(14) Uani 1 1 d . . .
H34A H 0.4453 0.5930 0.1751 0.090 Uiso 1 1 calc R . .
H34B H 0.4947 0.5967 0.2537 0.090 Uiso 1 1 calc R . .
C35 C 0.5134(3) 0.64929(14) 0.1324(3) 0.0828(16) Uani 1 1 d . . .
H35A H 0.5133 0.6609 0.1900 0.099 Uiso 1 1 calc R . .
H35B H 0.4694 0.6509 0.1085 0.099 Uiso 1 1 calc R . .
C36 C 0.5600(3) 0.66923(14) 0.0741(3) 0.0850(17) Uani 1 1 d . . .
H36A H 0.5619 0.6568 0.0176 0.102 Uiso 1 1 calc R . .
H36B H 0.5450 0.6947 0.0648 0.102 Uiso 1 1 calc R . .
C76 C 0.5470(2) 0.55007(12) 0.4445(3) 0.0671(13) Uani 1 1 d . . .
H76A H 0.5317 0.5248 0.4501 0.101 Uiso 1 1 calc R . .
H76B H 0.5909 0.5500 0.4218 0.101 Uiso 1 1 calc R . .
H76C H 0.5188 0.5635 0.4052 0.101 Uiso 1 1 calc R . .
C77 C 0.45494(19) 0.57747(12) 0.5827(3) 0.0680(13) Uani 1 1 d . . .
H77A H 0.4359 0.5529 0.5850 0.102 Uiso 1 1 calc R . .
H77B H 0.4335 0.5919 0.5381 0.102 Uiso 1 1 calc R . .
H77C H 0.4495 0.5895 0.6385 0.102 Uiso 1 1 calc R . .
C78 C 0.5752(2) 0.53683(11) 0.6380(3) 0.0631(12) Uani 1 1 d . . .
H78A H 0.6214 0.5326 0.6302 0.095 Uiso 1 1 calc R . .
H78B H 0.5519 0.5139 0.6283 0.095 Uiso 1 1 calc R . .
H78C H 0.5671 0.5455 0.6966 0.095 Uiso 1 1 calc R . .

loop_
_atom_site_aniso_label
_atom_site_aniso_U_11
_atom_site_aniso_U_22
_atom_site_aniso_U_33
_atom_site_aniso_U_23
_atom_site_aniso_U_13
_atom_site_aniso_U_12
K1 0.0466(5) 0.0664(6) 0.0411(5) -0.0037(4) -0.0001(4) -0.0054(5)
K2 0.0493(6) 0.0616(6) 0.0448(5) -0.0065(4) -0.0010(4) -0.0042(4)
O1 0.0532(19) 0.079(2) 0.0568(18) -0.0209(15) 0.0033(15) -0.0153(16)
O2 0.060(2) 0.069(2) 0.0565(18) -0.0036(15) -0.0011(15) 0.0000(16)
O3 0.052(2) 0.107(3) 0.0556(19) -0.0073(18) 0.0059(15) -0.0052(19)
O4 0.066(2) 0.093(2) 0.058(2) -0.0018(17) -0.0033(17) -0.0233(19)
O5 0.092(3) 0.076(2) 0.0518(19) -0.0005(16) 0.0020(18) -0.0051(19)
O6 0.060(2) 0.085(2) 0.0573(19) -0.0129(16) 0.0034(16) 0.0070(18)
O7 0.102(3) 0.069(2) 0.0548(19) -0.0023(16) 0.004(2) 0.012(2)
O8 0.081(3) 0.073(2) 0.068(2) -0.0073(17) 0.0121(18) -0.0188(19)
O9 0.055(2) 0.112(3) 0.058(2) -0.0138(19) 0.0081(16) -0.0025(19)
O10 0.065(2) 0.080(2) 0.063(2) -0.0069(17) 0.0041(17) 0.0107(17)
O11 0.057(2) 0.072(2) 0.0561(18) -0.0054(15) -0.0008(15) -0.0086(16)
O12 0.064(2) 0.083(2) 0.0526(18) -0.0034(16) -0.0017(16) 0.0132(18)
Si1 0.0380(6) 0.0528(6) 0.0351(6) -0.0041(5) -0.0002(5) -0.0047(5)
Si2 0.0415(6) 0.0661(7) 0.0352(6) -0.0008(5) 0.0025(5) -0.0058(6)
Si3 0.0443(7) 0.0605(7) 0.0412(6) -0.0065(5) 0.0039(5) -0.0033(6)
Si4 0.0444(7) 0.0524(6) 0.0422(6) -0.0016(5) -0.0026(5) -0.0050(5)
Si5 0.0413(6) 0.0522(6) 0.0394(6) -0.0001(5) 0.0013(5) -0.0046(5)
C1 0.039(2) 0.059(3) 0.051(2) 0.016(2) 0.0002(19) -0.0020(19)
C2 0.047(3) 0.055(3) 0.070(3) 0.012(2) -0.003(2) -0.010(2)
C3 0.063(3) 0.054(3) 0.097(4) 0.014(3) -0.019(3) -0.006(2)
C4 0.054(3) 0.059(3) 0.126(5) 0.035(3) -0.017(3) -0.009(3)
C5 0.039(3) 0.084(4) 0.114(5) 0.046(3) 0.010(3) 0.000(3)
C6 0.049(3) 0.080(3) 0.071(3) 0.022(3) 0.008(2) 0.002(2)
C7 0.060(3) 0.085(3) 0.046(2) -0.003(2) -0.006(2) 0.006(2)
C8 0.067(3) 0.061(3) 0.070(3) -0.008(2) 0.010(2) -0.006(2)
C9 0.047(3) 0.083(3) 0.063(3) -0.008(2) 0.010(2) -0.001(2)
C10 0.062(3) 0.081(3) 0.052(3) 0.000(2) -0.019(2) -0.007(2)
C11 0.076(3) 0.052(3) 0.062(3) 0.007(2) -0.009(2) -0.013(2)
C12 0.049(3) 0.069(3) 0.080(3) -0.001(2) 0.002(2) 0.009(2)
C13 0.073(3) 0.071(3) 0.061(3) -0.001(2) 0.004(3) -0.029(3)
C14 0.097(4) 0.069(3) 0.066(3) 0.006(3) 0.001(3) -0.012(3)
C15 0.074(4) 0.088(4) 0.073(3) -0.003(3) -0.012(3) 0.014(3)
C16 0.055(3) 0.121(5) 0.088(4) -0.023(4) -0.005(3) 0.014(3)
C17 0.040(3) 0.159(6) 0.066(3) 0.001(4) 0.004(2) -0.015(3)
C18 0.068(4) 0.134(5) 0.070(4) -0.006(3) -0.005(3) -0.040(4)
C19 0.116(5) 0.086(4) 0.076(4) -0.004(3) 0.016(4) -0.040(4)
C20 0.130(6) 0.075(4) 0.076(4) 0.003(3) 0.010(4) 0.001(4)
C21 0.097(4) 0.085(4) 0.067(3) 0.001(3) -0.010(3) 0.023(3)
C22 0.072(4) 0.100(4) 0.068(3) -0.012(3) -0.009(3) 0.033(3)
C23 0.043(3) 0.121(4) 0.076(3) -0.031(3) 0.004(3) 0.005(3)
C24 0.050(3) 0.108(4) 0.064(3) -0.026(3) 0.006(2) -0.022(3)
C25 0.156(6) 0.058(3) 0.074(4) 0.015(3) 0.039(4) 0.025(4)
C26 0.121(5) 0.064(4) 0.096(4) -0.016(3) 0.042(4) -0.020(4)
C27 0.070(4) 0.137(5) 0.077(4) -0.001(4) 0.004(3) -0.043(4)
C28 0.050(3) 0.164(6) 0.064(3) -0.003(4) 0.002(3) -0.009(4)
C29 0.060(3) 0.118(5) 0.097(4) -0.032(4) -0.003(3) 0.020(3)
C30 0.069(4) 0.101(4) 0.096(4) -0.006(3) -0.007(3) 0.023(3)
C31 0.099(4) 0.068(3) 0.073(3) -0.005(3) 0.009(3) 0.013(3)
C32 0.095(4) 0.064(3) 0.070(3) -0.007(3) 0.009(3) -0.018(3)
C33 0.058(3) 0.108(4) 0.048(3) -0.003(3) 0.002(2) -0.023(3)
C34 0.038(3) 0.129(5) 0.057(3) -0.002(3) -0.002(2) 0.006(3)
C35 0.087(4) 0.090(4) 0.072(3) -0.015(3) -0.021(3) 0.028(3)
C36 0.125(5) 0.073(3) 0.057(3) 0.002(3) -0.017(3) 0.025(3)
C76 0.081(3) 0.069(3) 0.051(3) -0.014(2) 0.002(2) -0.017(3)
C77 0.046(3) 0.080(3) 0.077(3) 0.004(3) 0.003(2) -0.009(2)
C78 0.073(3) 0.058(3) 0.058(3) 0.012(2) -0.006(2) -0.002(2)

loop_
_geom_bond_atom_site_label_1
_geom_bond_atom_site_label_2
_geom_bond_distance
_geom_bond_site_symmetry_2
_geom_bond_publ_flag
K1 O3 2.854(3) . ?
K1 O1 2.868(3) . ?
K1 O2 2.897(3) . ?
K1 O6 2.908(3) . ?
K1 O4 2.959(3) . ?
K1 O5 2.961(3) . ?
K1 Si1 3.4793(14) . ?
K2 O11 2.847(3) . ?
K2 O8 2.928(3) . ?
K2 O9 2.929(3) . ?
K2 O10 2.970(3) . ?
K2 O7 2.973(3) . ?
K2 O12 2.977(3) . ?
K2 Si2 3.5899(15) . ?
O1 C13 1.411(5) . ?
O1 C24 1.423(5) . ?
O2 C14 1.418(5) . ?
O2 C15 1.422(5) . ?
O3 C16 1.412(6) . ?
O3 C17 1.423(5) . ?
O4 C18 1.406(6) . ?
O4 C19 1.429(6) . ?
O5 C20 1.412(6) . ?
O5 C21 1.419(5) . ?
O6 C23 1.420(5) . ?
O6 C22 1.424(5) . ?
O7 C36 1.423(6) . ?
O7 C25 1.433(6) . ?
O8 C26 1.398(6) . ?
O8 C27 1.428(6) . ?
O9 C28 1.404(6) . ?
O9 C29 1.410(6) . ?
O10 C31 1.418(5) . ?
O10 C30 1.425(5) . ?
O11 C33 1.412(5) . ?
O11 C32 1.422(5) . ?
O12 C34 1.417(5) . ?
O12 C35 1.421(5) . ?
Si1 Si4 2.3344(16) . ?
Si1 Si5 2.3392(15) . ?
Si1 Si2 2.4486(15) . ?
Si2 C1 1.952(4) . ?
Si2 Si3 2.3553(17) . ?
Si3 C7 1.896(4) . ?
Si3 C8 1.905(4) . ?
Si3 C9 1.909(4) . ?
Si4 C11 1.897(4) . ?
Si4 C10 1.902(4) . ?
Si4 C12 1.914(4) . ?
Si5 C76 1.900(4) . ?
Si5 C78 1.902(4) . ?
Si5 C77 1.907(4) . ?
C1 C6 1.402(5) . ?
C1 C2 1.415(5) . ?
C2 C3 1.386(5) . ?
C3 C4 1.369(7) . ?
C4 C5 1.371(7) . ?
C5 C6 1.410(6) . ?
C13 C14 1.498(6) . ?
C15 C16 1.499(6) . ?
C17 C18 1.483(7) . ?
C19 C20 1.495(7) . ?
C21 C22 1.478(6) . ?
C23 C24 1.478(6) . ?
C25 C26 1.498(7) . ?
C27 C28 1.487(7) . ?
C29 C30 1.476(7) . ?
C31 C32 1.484(6) . ?
C33 C34 1.481(6) . ?
C35 C36 1.483(7) . ?
